data_4122133
loop_
_publ_author_name
'Ni, Wen-Xiu'
'Qiu, Yu-Min'
'Li, Mian'
'Zheng, Ji'
'Sun, Raymond Wai-Yin'
'Zhan, Shun-Ze'
'Ng, Seik Weng'
'Li, Dan'

_publ_section_title
;
 Metallophilicity-driven dynamic aggregation of a phosphorescent
 gold(i)-silver(i) cluster prepared by solution-based and mechanochemical
 approaches.
;
_journal_issue 27
_journal_name_full 'Journal of the American Chemical Society'
_journal_page_first 9532
_journal_page_last 9535
_journal_paper_doi 10.1021/ja5025113
_journal_volume 136
_journal_year 2014
_chemical_formula_moiety 'C39 H27 Au3 N6 S3'
_chemical_formula_sum 'C39 H27 Au3 N6 S3'
_chemical_formula_weight 1266.75
_chemical_name_systematic
; 
 ? 
;
_space_group_IT_number 15
_symmetry_cell_setting monoclinic
_symmetry_space_group_name_Hall '-C 2yc'
_symmetry_space_group_name_H-M 'C 1 2/c 1'
_atom_sites_solution_hydrogens geom
_atom_sites_solution_primary direct
_atom_sites_solution_secondary difmap
_audit_creation_method SHELXL-97
_cell_angle_alpha 90.00
_cell_angle_beta 101.893(2)
_cell_angle_gamma 90.00
_cell_formula_units_Z 8
_cell_length_a 22.1206(5)
_cell_length_b 15.0301(3)
_cell_length_c 21.6928(4)
_cell_measurement_reflns_used 13902
_cell_measurement_temperature 100(2)
_cell_measurement_theta_max 27.4430
_cell_measurement_theta_min 3.1320
_cell_volume 7057.5(3)
_computing_cell_refinement
;
CrysAlisPro, Agilent Technologies,
Version 1.171.36.28 (release 01-02-2013 CrysAlis171 .NET)
(compiled Feb  1 2013,16:14:44)
;
_computing_data_collection
;
CrysAlisPro, Agilent Technologies,
Version 1.171.36.28 (release 01-02-2013 CrysAlis171 .NET)
(compiled Feb  1 2013,16:14:44)
;
_computing_data_reduction
;
CrysAlisPro, Agilent Technologies,
Version 1.171.36.28 (release 01-02-2013 CrysAlis171 .NET)
(compiled Feb  1 2013,16:14:44)
;
_computing_structure_refinement 'SHELXL-97 (Sheldrick, 1997)'
_computing_structure_solution 'SHELXS-97 (Sheldrick, 1990)'
_diffrn_ambient_temperature 100.00(10)
_diffrn_detector_area_resol_mean 10.4098
_diffrn_measured_fraction_theta_full 0.996
_diffrn_measured_fraction_theta_max 0.996
_diffrn_measurement_device_type 'Xcalibur, Atlas, Gemini'
_diffrn_measurement_method '\w scans'
_diffrn_radiation_monochromator graphite
_diffrn_radiation_source 'Enhance (Mo) X-ray Source'
_diffrn_radiation_type 'Mo K\a'
_diffrn_radiation_wavelength 0.7107
_diffrn_reflns_av_R_equivalents 0.0639
_diffrn_reflns_av_sigmaI/netI 0.0421
_diffrn_reflns_limit_h_max 28
_diffrn_reflns_limit_h_min -28
_diffrn_reflns_limit_k_max 19
_diffrn_reflns_limit_k_min -19
_diffrn_reflns_limit_l_max 28
_diffrn_reflns_limit_l_min -28
_diffrn_reflns_number 62105
_diffrn_reflns_theta_full 27.56
_diffrn_reflns_theta_max 27.56
_diffrn_reflns_theta_min 2.88
_exptl_absorpt_coefficient_mu 12.659
_exptl_absorpt_correction_T_max 0.4711
_exptl_absorpt_correction_T_min 0.2090
_exptl_absorpt_correction_type multi-scan
_exptl_absorpt_process_details
;
CrysAlisPro, Agilent Technologies,
Version 1.171.36.28 (release 01-02-2013 CrysAlis171 .NET)
(compiled Feb  1 2013,16:14:44)
Empirical absorption correction using spherical harmonics,
 implemented in SCALE3 ABSPACK scaling algorithm.
;
_exptl_crystal_colour colorless
_exptl_crystal_density_diffrn 2.384
_exptl_crystal_density_method 'not measured'
_exptl_crystal_description block
_exptl_crystal_F_000 4704
_exptl_crystal_size_max 0.18
_exptl_crystal_size_mid 0.10
_exptl_crystal_size_min 0.07
_refine_diff_density_max 6.248
_refine_diff_density_min -4.722
_refine_diff_density_rms 0.295
_refine_ls_extinction_method none
_refine_ls_goodness_of_fit_ref 1.031
_refine_ls_hydrogen_treatment mixed
_refine_ls_matrix_type full
_refine_ls_number_parameters 325
_refine_ls_number_reflns 8145
_refine_ls_number_restraints 78
_refine_ls_restrained_S_all 1.054
_refine_ls_R_factor_all 0.0851
_refine_ls_R_factor_gt 0.0586
_refine_ls_shift/su_max 0.005
_refine_ls_shift/su_mean 0.000
_refine_ls_structure_factor_coef Fsqd
_refine_ls_weighting_details 'calc w=1/[\s^2^(Fo^2^)+(0.0546P)^2^+436.0207P] where P=(Fo^2^+2Fc^2^)/3'
_refine_ls_weighting_scheme calc
_refine_ls_wR_factor_gt 0.1358
_refine_ls_wR_factor_ref 0.1529
_reflns_number_gt 6046
_reflns_number_total 8145
_reflns_threshold_expression >2sigma(I)
_cod_data_source_file ja5025113_si_003.cif
_cod_data_source_block Au3-b
_cod_depositor_comments 'Adding full bibliography for 4122132--4122134.cif.'
_cod_original_cell_volume 7057.5(2)
_cod_original_sg_symbol_H-M C2/c
_cod_database_code 4122133

loop_
_symmetry_equiv_pos_as_xyz
'x, y, z'
'-x, y, -z+1/2'
'x+1/2, y+1/2, z'
'-x+1/2, y+1/2, -z+1/2'
'-x, -y, -z'
'x, -y, z-1/2'
'-x+1/2, -y+1/2, -z'
'x+1/2, -y+1/2, z-1/2'

loop_
_atom_site_label
_atom_site_type_symbol
_atom_site_fract_x
_atom_site_fract_y
_atom_site_fract_z
_atom_site_U_iso_or_equiv
_atom_site_adp_type
_atom_site_occupancy
_atom_site_symmetry_multiplicity
_atom_site_calc_flag
_atom_site_refinement_flags
_atom_site_disorder_assembly
_atom_site_disorder_group
Au1 Au 0.55515(2) 0.48728(3) 0.71348(2) 0.02718(13) Uani 1 1 d . . .
Au2 Au 0.49849(2) 0.29195(3) 0.64829(2) 0.03267(14) Uani 1 1 d . . .
Au3 Au 0.44464(2) 0.48196(3) 0.58108(2) 0.03192(14) Uani 1 1 d . . .
N1 N 0.5914(4) 0.3714(7) 0.7498(5) 0.027(2) Uani 1 1 d . A .
N2 N 0.5732(5) 0.2943(7) 0.7185(5) 0.032(2) Uani 1 1 d . A .
N3 N 0.4269(5) 0.2890(8) 0.5745(5) 0.037(3) Uani 1 1 d . B .
N4 N 0.4111(5) 0.3651(8) 0.5431(5) 0.036(3) Uani 1 1 d . B .
N5 N 0.4794(4) 0.5984(7) 0.6159(5) 0.029(2) Uani 1 1 d . C .
N6 N 0.5267(4) 0.6011(7) 0.6678(5) 0.027(2) Uani 1 1 d . C .
C5 C 0.6440(5) 0.3542(8) 0.7928(5) 0.025(2) Uani 1 1 d D . .
C6 C 0.6589(5) 0.2655(8) 0.7893(6) 0.031(3) Uani 1 1 d . . .
H6 H 0.6927 0.2349 0.8146 0.037 Uiso 1 1 calc R . .
C7 C 0.6142(5) 0.2304(8) 0.7416(6) 0.031(3) Uani 1 1 d D . .
C18 C 0.3700(6) 0.3480(10) 0.4883(6) 0.036(3) Uani 1 1 d D . .
C19 C 0.3599(6) 0.2571(11) 0.4858(7) 0.047(4) Uani 1 1 d . . .
H19 H 0.3331 0.2253 0.4534 0.057 Uiso 1 1 calc R . .
C20 C 0.3957(6) 0.2219(9) 0.5390(7) 0.040(3) Uani 1 1 d D . .
C31 C 0.5525(5) 0.6801(8) 0.6710(6) 0.030(3) Uani 1 1 d D . .
C32 C 0.5221(6) 0.7336(9) 0.6207(6) 0.032(3) Uani 1 1 d . . .
H32 H 0.5309 0.7936 0.6118 0.038 Uiso 1 1 calc R . .
C33 C 0.4763(5) 0.6785(9) 0.5873(5) 0.029(3) Uani 1 1 d D . .
S1 S 0.6789(4) 0.5286(5) 0.8218(4) 0.0425(13) Uani 0.50 1 d PD A 1
S2 S 0.3810(4) 0.5019(7) 0.4254(5) 0.0647(15) Uani 0.50 1 d PD B 1
S3 S 0.6757(3) 0.7350(7) 0.7059(4) 0.0504(12) Uani 0.50 1 d PD C 1
C1 C 0.7285(7) 0.5544(9) 0.8918(6) 0.0425(13) Uani 0.50 1 d PD A 1
H1 H 0.7415 0.6134 0.9034 0.051 Uiso 0.50 1 calc PR A 1
C2 C 0.7475(9) 0.4820(11) 0.9291(7) 0.0425(13) Uani 0.50 1 d PD A 1
H2 H 0.7748 0.4840 0.9691 0.051 Uiso 0.50 1 calc PR A 1
C3 C 0.7194(9) 0.4005(9) 0.8981(8) 0.0425(13) Uani 0.50 1 d PD A 1
H3 H 0.7268 0.3430 0.9163 0.051 Uiso 0.50 1 calc PR A 1
C4 C 0.6801(5) 0.4157(7) 0.8383(6) 0.0425(13) Uani 0.50 1 d PD A 1
C8 C 0.6125(12) 0.1370(9) 0.7234(14) 0.0597(18) Uani 0.50 1 d PGD A 1
C9 C 0.6673(9) 0.0941(13) 0.7196(16) 0.0597(18) Uani 0.50 1 d PG A 1
H9 H 0.7054 0.1253 0.7297 0.072 Uiso 0.50 1 calc PR A 1
C10 C 0.6663(8) 0.0055(13) 0.7009(15) 0.0597(18) Uani 0.50 1 d PG A 1
H10 H 0.7038 -0.0238 0.6982 0.072 Uiso 0.50 1 calc PR A 1
C11 C 0.6106(10) -0.0401(9) 0.6860(12) 0.0597(18) Uani 0.50 1 d PG A 1
H11 H 0.6099 -0.1006 0.6733 0.072 Uiso 0.50 1 calc PR A 1
C12 C 0.5558(8) 0.0028(13) 0.6899(13) 0.0597(18) Uani 0.50 1 d PG A 1
H12 H 0.5177 -0.0284 0.6797 0.072 Uiso 0.50 1 calc PR A 1
C13 C 0.5568(9) 0.0913(13) 0.7086(13) 0.0597(18) Uani 0.50 1 d PG A 1
H13 H 0.5194 0.1206 0.7112 0.072 Uiso 0.50 1 calc PR A 1
C14 C 0.3204(8) 0.5451(12) 0.3712(8) 0.0647(15) Uani 0.50 1 d PD B 1
H14 H 0.3233 0.5987 0.3488 0.078 Uiso 0.50 1 calc PR B 1
C15 C 0.2668(7) 0.4946(18) 0.3632(12) 0.0647(15) Uani 0.50 1 d PD B 1
H15 H 0.2288 0.5079 0.3354 0.078 Uiso 0.50 1 calc PR B 1
C16 C 0.2794(8) 0.4146(16) 0.4064(12) 0.0647(15) Uani 0.50 1 d PD B 1
H16 H 0.2489 0.3710 0.4085 0.078 Uiso 0.50 1 calc PR B 1
C17 C 0.3397(8) 0.4095(8) 0.4434(6) 0.0647(15) Uani 0.50 1 d PD B 1
C21 C 0.4036(14) 0.1275(10) 0.5589(18) 0.057(2) Uani 0.50 1 d PGD B 1
C22 C 0.4031(11) 0.0631(18) 0.5128(13) 0.057(2) Uani 0.50 1 d PG B 1
H22 H 0.4045 0.0804 0.4710 0.068 Uiso 0.50 1 calc PR B 1
C23 C 0.4003(10) -0.0265(15) 0.5278(11) 0.057(2) Uani 0.50 1 d PG B 1
H23 H 0.3999 -0.0705 0.4962 0.068 Uiso 0.50 1 calc PR B 1
C24 C 0.3981(10) -0.0518(8) 0.5889(12) 0.057(2) Uani 0.50 1 d PG B 1
H24 H 0.3963 -0.1130 0.5992 0.068 Uiso 0.50 1 calc PR B 1
C25 C 0.3987(13) 0.0125(15) 0.6351(10) 0.057(2) Uani 0.50 1 d PG B 1
H25 H 0.3972 -0.0047 0.6769 0.068 Uiso 0.50 1 calc PR B 1
C26 C 0.4015(16) 0.1022(12) 0.6201(15) 0.057(2) Uani 0.50 1 d PG B 1
H26 H 0.4018 0.1461 0.6516 0.068 Uiso 0.50 1 calc PR B 1
C27 C 0.7013(8) 0.7639(13) 0.7849(6) 0.0504(12) Uani 0.50 1 d PD C 1
H27 H 0.7420 0.7836 0.8023 0.061 Uiso 0.50 1 calc PR C 1
C28 C 0.6556(10) 0.7551(19) 0.8191(6) 0.0504(12) Uani 0.50 1 d PD C 1
H28 H 0.6602 0.7677 0.8627 0.061 Uiso 0.50 1 calc PR C 1
C29 C 0.5988(8) 0.7231(15) 0.7776(9) 0.0504(12) Uani 0.50 1 d PD C 1
H29 H 0.5621 0.7126 0.7928 0.061 Uiso 0.50 1 calc PR C 1
C30 C 0.6014(5) 0.7089(7) 0.7143(8) 0.0504(12) Uani 0.50 1 d PD C 1
C34 C 0.4244(10) 0.701(2) 0.5324(10) 0.0426(18) Uani 0.50 1 d PGD C 1
C35 C 0.4444(7) 0.759(2) 0.4907(11) 0.0426(18) Uani 0.50 1 d PG C 1
H35 H 0.4863 0.7771 0.4982 0.051 Uiso 0.50 1 calc PR C 1
C36 C 0.4029(8) 0.7893(17) 0.4379(9) 0.0426(18) Uani 0.50 1 d PG C 1
H36 H 0.4166 0.8288 0.4094 0.051 Uiso 0.50 1 calc PR C 1
C37 C 0.3415(7) 0.7623(16) 0.4268(7) 0.0426(18) Uani 0.50 1 d PG C 1
H37 H 0.3132 0.7833 0.3907 0.051 Uiso 0.50 1 calc PR C 1
C38 C 0.3216(7) 0.7045(17) 0.4685(9) 0.0426(18) Uani 0.50 1 d PG C 1
H38 H 0.2796 0.6860 0.4609 0.051 Uiso 0.50 1 calc PR C 1
C39 C 0.3630(11) 0.674(2) 0.5213(9) 0.0426(18) Uani 0.50 1 d PG C 1
H39 H 0.3494 0.6342 0.5498 0.051 Uiso 0.50 1 calc PR C 1
S1' S 0.5476(4) 0.0885(6) 0.6858(5) 0.0597(18) Uani 0.50 1 d PD A 2
S2' S 0.2644(5) 0.4142(7) 0.4064(5) 0.0647(15) Uani 0.50 1 d PD B 2
S3' S 0.5939(4) 0.7414(6) 0.7933(4) 0.0504(12) Uani 0.50 1 d PD C 2
C1' C 0.5833(8) -0.0097(9) 0.6708(10) 0.0597(18) Uani 0.50 1 d PD A 2
H1' H 0.5615 -0.0603 0.6515 0.072 Uiso 0.50 1 calc PR A 2
C2' C 0.6469(7) -0.0062(12) 0.6899(16) 0.0597(18) Uani 0.50 1 d PD A 2
H2' H 0.6745 -0.0532 0.6857 0.072 Uiso 0.50 1 calc PR A 2
C3' C 0.6651(6) 0.0811(13) 0.7176(14) 0.0597(18) Uani 0.50 1 d PD A 2
H3' H 0.7070 0.0964 0.7335 0.072 Uiso 0.50 1 calc PR A 2
C4' C 0.6164(7) 0.1410(7) 0.7191(7) 0.0597(18) Uani 0.50 1 d PD A 2
C8' C 0.6824(10) 0.4122(11) 0.8411(9) 0.0425(13) Uani 0.50 1 d PGD A 2
C9' C 0.7173(10) 0.3818(9) 0.8980(9) 0.0425(13) Uani 0.50 1 d PG A 2
H9' H 0.7165 0.3206 0.9087 0.051 Uiso 0.50 1 calc PR A 2
C10' C 0.7534(9) 0.4410(11) 0.9391(7) 0.0425(13) Uani 0.50 1 d PG A 2
H10' H 0.7772 0.4202 0.9780 0.051 Uiso 0.50 1 calc PR A 2
C11' C 0.7546(8) 0.5306(10) 0.9235(8) 0.0425(13) Uani 0.50 1 d PG A 2
H11' H 0.7792 0.5710 0.9516 0.051 Uiso 0.50 1 calc PR A 2
C12' C 0.7197(9) 0.5609(9) 0.8666(9) 0.0425(13) Uani 0.50 1 d PG A 2
H12' H 0.7205 0.6221 0.8559 0.051 Uiso 0.50 1 calc PR A 2
C13' C 0.6836(10) 0.5017(13) 0.8255(7) 0.0425(13) Uani 0.50 1 d PG A 2
H13' H 0.6597 0.5225 0.7866 0.051 Uiso 0.50 1 calc PR A 2
C14' C 0.2739(9) 0.5042(11) 0.3593(8) 0.0647(15) Uani 0.50 1 d PD B 2
H14' H 0.2408 0.5308 0.3303 0.078 Uiso 0.50 1 calc PR B 2
C15' C 0.3345(11) 0.5337(14) 0.3679(12) 0.0647(15) Uani 0.50 1 d PD B 2
H15' H 0.3489 0.5821 0.3467 0.078 Uiso 0.50 1 calc PR B 2
C16' C 0.3734(7) 0.4747(15) 0.4174(11) 0.0647(15) Uani 0.50 1 d PD B 2
H16' H 0.4168 0.4828 0.4304 0.078 Uiso 0.50 1 calc PR B 2
C17' C 0.3427(7) 0.4087(10) 0.4424(5) 0.0647(15) Uani 0.50 1 d PD B 2
C21' C 0.4025(14) 0.1270(9) 0.5564(18) 0.057(2) Uani 0.50 1 d PGD B 2
C22' C 0.4154(11) 0.0696(18) 0.5105(14) 0.057(2) Uani 0.50 1 d PG B 2
H22' H 0.4209 0.0925 0.4712 0.068 Uiso 0.50 1 calc PR B 2
C23' C 0.4201(10) -0.0214(16) 0.5221(12) 0.057(2) Uani 0.50 1 d PG B 2
H23' H 0.4289 -0.0606 0.4907 0.068 Uiso 0.50 1 calc PR B 2
C24' C 0.4120(10) -0.0549(8) 0.5795(12) 0.057(2) Uani 0.50 1 d PG B 2
H24' H 0.4152 -0.1171 0.5874 0.068 Uiso 0.50 1 calc PR B 2
C25' C 0.3992(13) 0.0025(14) 0.6254(11) 0.057(2) Uani 0.50 1 d PG B 2
H25' H 0.3936 -0.0205 0.6647 0.068 Uiso 0.50 1 calc PR B 2
C26' C 0.3944(16) 0.0934(13) 0.6139(15) 0.057(2) Uani 0.50 1 d PG B 2
H26' H 0.3857 0.1326 0.6452 0.068 Uiso 0.50 1 calc PR B 2
C27' C 0.6701(6) 0.7776(13) 0.8166(7) 0.0504(12) Uani 0.50 1 d PD C 2
H27' H 0.6872 0.7994 0.8576 0.061 Uiso 0.50 1 calc PR C 2
C28' C 0.7026(6) 0.771(2) 0.7693(9) 0.0504(12) Uani 0.50 1 d PD C 2
H28' H 0.7446 0.7879 0.7729 0.061 Uiso 0.50 1 calc PR C 2
C29' C 0.6627(7) 0.7352(17) 0.7123(8) 0.0504(12) Uani 0.50 1 d PD C 2
H29' H 0.6772 0.7259 0.6745 0.061 Uiso 0.50 1 calc PR C 2
C30' C 0.6016(6) 0.7150(8) 0.7172(6) 0.0504(12) Uani 0.50 1 d PD C 2
C34' C 0.4265(9) 0.700(2) 0.5304(11) 0.0426(18) Uani 0.50 1 d PGD C 2
C35' C 0.4327(7) 0.757(2) 0.4817(11) 0.0426(18) Uani 0.50 1 d PG C 2
H35' H 0.4721 0.7806 0.4797 0.051 Uiso 0.50 1 calc PR C 2
C36' C 0.3812(8) 0.7798(17) 0.4360(9) 0.0426(18) Uani 0.50 1 d PG C 2
H36' H 0.3855 0.8188 0.4027 0.051 Uiso 0.50 1 calc PR C 2
C37' C 0.3236(6) 0.7453(16) 0.4389(8) 0.0426(18) Uani 0.50 1 d PG C 2
H37' H 0.2884 0.7609 0.4076 0.051 Uiso 0.50 1 calc PR C 2
C38' C 0.3174(8) 0.6882(17) 0.4876(9) 0.0426(18) Uani 0.50 1 d PG C 2
H38' H 0.2780 0.6646 0.4896 0.051 Uiso 0.50 1 calc PR C 2
C39' C 0.3688(11) 0.665(2) 0.5333(9) 0.0426(18) Uani 0.50 1 d PG C 2
H39' H 0.3646 0.6264 0.5666 0.051 Uiso 0.50 1 calc PR C 2

loop_
_atom_site_aniso_label
_atom_site_aniso_U_11
_atom_site_aniso_U_22
_atom_site_aniso_U_33
_atom_site_aniso_U_23
_atom_site_aniso_U_13
_atom_site_aniso_U_12
Au1 0.0209(2) 0.0261(2) 0.0320(3) -0.00163(18) -0.00036(18) 0.00042(17)
Au2 0.0203(2) 0.0310(3) 0.0437(3) -0.0100(2) -0.00029(19) -0.00043(18)
Au3 0.0202(2) 0.0377(3) 0.0349(3) -0.0101(2) -0.00139(19) 0.00066(19)
N1 0.023(5) 0.025(5) 0.033(5) -0.001(4) 0.005(4) 0.000(4)
N2 0.022(5) 0.033(6) 0.041(6) -0.003(5) 0.006(4) -0.001(4)
N3 0.027(5) 0.038(6) 0.043(6) -0.015(5) -0.001(5) 0.001(5)
N4 0.023(5) 0.049(7) 0.033(6) -0.021(5) 0.000(4) -0.004(5)
N5 0.022(5) 0.032(6) 0.029(5) -0.004(4) -0.005(4) 0.003(4)
N6 0.024(5) 0.025(5) 0.029(5) -0.002(4) -0.005(4) 0.004(4)
C5 0.016(5) 0.029(6) 0.029(6) 0.002(5) 0.000(4) -0.007(4)
C6 0.024(6) 0.022(6) 0.043(7) 0.006(5) -0.003(5) 0.008(5)
C7 0.021(6) 0.029(6) 0.042(7) 0.003(5) 0.004(5) -0.002(5)
C18 0.024(6) 0.052(8) 0.031(7) -0.020(6) 0.000(5) -0.001(6)
C19 0.022(6) 0.058(10) 0.057(9) -0.042(8) -0.003(6) -0.001(6)
C20 0.027(6) 0.032(7) 0.058(9) -0.016(6) 0.000(6) 0.004(5)
C31 0.025(6) 0.036(7) 0.030(6) 0.000(5) 0.005(5) 0.002(5)
C32 0.033(7) 0.030(7) 0.028(6) 0.008(5) -0.004(5) 0.000(5)
C33 0.021(6) 0.041(7) 0.023(6) -0.003(5) 0.001(5) 0.004(5)
S1 0.040(3) 0.035(3) 0.048(3) 0.000(3) -0.001(2) -0.004(2)
S2 0.062(3) 0.068(4) 0.060(3) -0.021(3) 0.002(3) 0.006(3)
S3 0.042(2) 0.068(3) 0.040(2) -0.012(2) 0.0051(19) -0.007(2)
C1 0.040(3) 0.035(3) 0.048(3) 0.000(3) -0.001(2) -0.004(2)
C2 0.040(3) 0.035(3) 0.048(3) 0.000(3) -0.001(2) -0.004(2)
C3 0.040(3) 0.035(3) 0.048(3) 0.000(3) -0.001(2) -0.004(2)
C4 0.040(3) 0.035(3) 0.048(3) 0.000(3) -0.001(2) -0.004(2)
C8 0.052(4) 0.049(3) 0.075(5) -0.006(3) 0.005(3) -0.004(3)
C9 0.052(4) 0.049(3) 0.075(5) -0.006(3) 0.005(3) -0.004(3)
C10 0.052(4) 0.049(3) 0.075(5) -0.006(3) 0.005(3) -0.004(3)
C11 0.052(4) 0.049(3) 0.075(5) -0.006(3) 0.005(3) -0.004(3)
C12 0.052(4) 0.049(3) 0.075(5) -0.006(3) 0.005(3) -0.004(3)
C13 0.052(4) 0.049(3) 0.075(5) -0.006(3) 0.005(3) -0.004(3)
C14 0.062(3) 0.068(4) 0.060(3) -0.021(3) 0.002(3) 0.006(3)
C15 0.062(3) 0.068(4) 0.060(3) -0.021(3) 0.002(3) 0.006(3)
C16 0.062(3) 0.068(4) 0.060(3) -0.021(3) 0.002(3) 0.006(3)
C17 0.062(3) 0.068(4) 0.060(3) -0.021(3) 0.002(3) 0.006(3)
C21 0.021(4) 0.080(5) 0.066(5) -0.037(5) 0.001(4) -0.003(4)
C22 0.021(4) 0.080(5) 0.066(5) -0.037(5) 0.001(4) -0.003(4)
C23 0.021(4) 0.080(5) 0.066(5) -0.037(5) 0.001(4) -0.003(4)
C24 0.021(4) 0.080(5) 0.066(5) -0.037(5) 0.001(4) -0.003(4)
C25 0.021(4) 0.080(5) 0.066(5) -0.037(5) 0.001(4) -0.003(4)
C26 0.021(4) 0.080(5) 0.066(5) -0.037(5) 0.001(4) -0.003(4)
C27 0.042(2) 0.068(3) 0.040(2) -0.012(2) 0.0051(19) -0.007(2)
C28 0.042(2) 0.068(3) 0.040(2) -0.012(2) 0.0051(19) -0.007(2)
C29 0.042(2) 0.068(3) 0.040(2) -0.012(2) 0.0051(19) -0.007(2)
C30 0.042(2) 0.068(3) 0.040(2) -0.012(2) 0.0051(19) -0.007(2)
C34 0.035(4) 0.060(5) 0.029(4) 0.000(3) -0.001(3) 0.010(4)
C35 0.035(4) 0.060(5) 0.029(4) 0.000(3) -0.001(3) 0.010(4)
C36 0.035(4) 0.060(5) 0.029(4) 0.000(3) -0.001(3) 0.010(4)
C37 0.035(4) 0.060(5) 0.029(4) 0.000(3) -0.001(3) 0.010(4)
C38 0.035(4) 0.060(5) 0.029(4) 0.000(3) -0.001(3) 0.010(4)
C39 0.035(4) 0.060(5) 0.029(4) 0.000(3) -0.001(3) 0.010(4)
S1' 0.052(4) 0.049(3) 0.075(5) -0.006(3) 0.005(3) -0.004(3)
S2' 0.062(3) 0.068(4) 0.060(3) -0.021(3) 0.002(3) 0.006(3)
S3' 0.042(2) 0.068(3) 0.040(2) -0.012(2) 0.0051(19) -0.007(2)
C1' 0.052(4) 0.049(3) 0.075(5) -0.006(3) 0.005(3) -0.004(3)
C2' 0.052(4) 0.049(3) 0.075(5) -0.006(3) 0.005(3) -0.004(3)
C3' 0.052(4) 0.049(3) 0.075(5) -0.006(3) 0.005(3) -0.004(3)
C4' 0.052(4) 0.049(3) 0.075(5) -0.006(3) 0.005(3) -0.004(3)
C8' 0.040(3) 0.035(3) 0.048(3) 0.000(3) -0.001(2) -0.004(2)
C9' 0.040(3) 0.035(3) 0.048(3) 0.000(3) -0.001(2) -0.004(2)
C10' 0.040(3) 0.035(3) 0.048(3) 0.000(3) -0.001(2) -0.004(2)
C11' 0.040(3) 0.035(3) 0.048(3) 0.000(3) -0.001(2) -0.004(2)
C12' 0.040(3) 0.035(3) 0.048(3) 0.000(3) -0.001(2) -0.004(2)
C13' 0.040(3) 0.035(3) 0.048(3) 0.000(3) -0.001(2) -0.004(2)
C14' 0.062(3) 0.068(4) 0.060(3) -0.021(3) 0.002(3) 0.006(3)
C15' 0.062(3) 0.068(4) 0.060(3) -0.021(3) 0.002(3) 0.006(3)
C16' 0.062(3) 0.068(4) 0.060(3) -0.021(3) 0.002(3) 0.006(3)
C17' 0.062(3) 0.068(4) 0.060(3) -0.021(3) 0.002(3) 0.006(3)
C21' 0.021(4) 0.080(5) 0.066(5) -0.037(5) 0.001(4) -0.003(4)
C22' 0.021(4) 0.080(5) 0.066(5) -0.037(5) 0.001(4) -0.003(4)
C23' 0.021(4) 0.080(5) 0.066(5) -0.037(5) 0.001(4) -0.003(4)
C24' 0.021(4) 0.080(5) 0.066(5) -0.037(5) 0.001(4) -0.003(4)
C25' 0.021(4) 0.080(5) 0.066(5) -0.037(5) 0.001(4) -0.003(4)
C26' 0.021(4) 0.080(5) 0.066(5) -0.037(5) 0.001(4) -0.003(4)
C27' 0.042(2) 0.068(3) 0.040(2) -0.012(2) 0.0051(19) -0.007(2)
C28' 0.042(2) 0.068(3) 0.040(2) -0.012(2) 0.0051(19) -0.007(2)
C29' 0.042(2) 0.068(3) 0.040(2) -0.012(2) 0.0051(19) -0.007(2)
C30' 0.042(2) 0.068(3) 0.040(2) -0.012(2) 0.0051(19) -0.007(2)
C34' 0.035(4) 0.060(5) 0.029(4) 0.000(3) -0.001(3) 0.010(4)
C35' 0.035(4) 0.060(5) 0.029(4) 0.000(3) -0.001(3) 0.010(4)
C36' 0.035(4) 0.060(5) 0.029(4) 0.000(3) -0.001(3) 0.010(4)
C37' 0.035(4) 0.060(5) 0.029(4) 0.000(3) -0.001(3) 0.010(4)
C38' 0.035(4) 0.060(5) 0.029(4) 0.000(3) -0.001(3) 0.010(4)
C39' 0.035(4) 0.060(5) 0.029(4) 0.000(3) -0.001(3) 0.010(4)

loop_
_atom_type_symbol
_atom_type_description
_atom_type_scat_dispersion_real
_atom_type_scat_dispersion_imag
_atom_type_scat_source
C C 0.0033 0.0016 'International Tables Vol C Tables 4.2.6.8 and 6.1.1.4'
H H 0.0000 0.0000 'International Tables Vol C Tables 4.2.6.8 and 6.1.1.4'
N N 0.0061 0.0033 'International Tables Vol C Tables 4.2.6.8 and 6.1.1.4'
S S 0.1246 0.1234 'International Tables Vol C Tables 4.2.6.8 and 6.1.1.4'
Au Au -2.0133 8.8022 'International Tables Vol C Tables 4.2.6.8 and 6.1.1.4'

loop_
_geom_angle_atom_site_label_1
_geom_angle_atom_site_label_2
_geom_angle_atom_site_label_3
_geom_angle
_geom_angle_site_symmetry_1
_geom_angle_site_symmetry_3
N1 Au1 N6 171.6(4) . .
N1 Au1 Au1 95.2(3) . 2_656
N6 Au1 Au1 93.0(3) . 2_656
N1 Au1 Au3 118.4(3) . .
N6 Au1 Au3 60.1(3) . .
Au1 Au1 Au3 85.878(19) 2_656 .
N2 Au2 N3 176.7(4) . .
N2 Au2 Au3 119.0(3) . .
N3 Au2 Au3 61.0(3) . .
N5 Au3 N4 177.8(5) . .
N5 Au3 Au2 120.9(3) . .
N4 Au3 Au2 59.8(3) . .
N5 Au3 Au1 60.1(3) . .
N4 Au3 Au1 120.7(3) . .
Au2 Au3 Au1 60.880(14) . .
C5 N1 N2 107.7(9) . .
C5 N1 Au1 130.6(8) . .
N2 N1 Au1 119.2(8) . .
C7 N2 N1 108.3(10) . .
C7 N2 Au2 131.1(9) . .
N1 N2 Au2 120.5(8) . .
N4 N3 C20 107.2(11) . .
N4 N3 Au2 117.8(8) . .
C20 N3 Au2 133.6(10) . .
N3 N4 C18 109.8(11) . .
N3 N4 Au3 120.1(8) . .
C18 N4 Au3 130.1(10) . .
C33 N5 N6 108.0(10) . .
C33 N5 Au3 129.0(8) . .
N6 N5 Au3 120.4(8) . .
C31 N6 N5 108.6(10) . .
C31 N6 Au1 130.9(8) . .
N5 N6 Au1 119.2(7) . .
N1 C5 C6 109.1(10) . .
N1 C5 C4 127.9(11) . .
C6 C5 C4 122.9(11) . .
N1 C5 C8' 131.0(13) . .
C6 C5 C8' 119.8(13) . .
C4 C5 C8' 3.3(11) . .
C5 C6 C7 105.6(10) . .
C5 C6 H6 127.2 . .
C7 C6 H6 127.2 . .
N2 C7 C6 109.3(11) . .
N2 C7 C4' 127.6(11) . .
C6 C7 C4' 123.0(11) . .
N2 C7 C8 127.6(15) . .
C6 C7 C8 123.1(15) . .
C4' C7 C8 5.9(16) . .
N4 C18 C19 107.1(13) . .
N4 C18 C17' 127.7(12) . .
C19 C18 C17' 125.2(11) . .
N4 C18 C17 128.0(13) . .
C19 C18 C17 124.9(12) . .
C17' C18 C17 2.9(10) . .
C20 C19 C18 106.8(11) . .
C20 C19 H19 126.6 . .
C18 C19 H19 126.6 . .
C19 C20 N3 109.1(13) . .
C19 C20 C21' 127.0(17) . .
N3 C20 C21' 123.8(17) . .
C19 C20 C21 129.1(17) . .
N3 C20 C21 121.8(17) . .
C21' C20 C21 2(3) . .
N6 C31 C30 127.1(9) . .
N6 C31 C32 110.1(11) . .
C30 C31 C32 122.8(10) . .
N6 C31 C30' 129.2(9) . .
C30 C31 C30' 3.6(7) . .
C32 C31 C30' 120.7(10) . .
C33 C32 C31 104.1(11) . .
C33 C32 H32 128.0 . .
C31 C32 H32 128.0 . .
N5 C33 C32 109.2(10) . .
N5 C33 C34' 121.6(16) . .
C32 C33 C34' 129.0(17) . .
N5 C33 C34 121.2(16) . .
C32 C33 C34 129.2(17) . .
C34' C33 C34 3(2) . .
C1 S1 C4 93.4(5) . .
C14 S2 C17 94.8(5) . .
C30 S3 C27 94.3(5) . .
C2 C1 S1 113.8(7) . .
C2 C1 H1 123.1 . .
S1 C1 H1 123.1 . .
C1 C2 C3 110.0(6) . .
C1 C2 H2 125.0 . .
C3 C2 H2 125.0 . .
C4 C3 C2 113.9(6) . .
C4 C3 H3 123.1 . .
C2 C3 H3 123.1 . .
C3 C4 C5 131.3(12) . .
C3 C4 S1 109.0(6) . .
C5 C4 S1 119.8(10) . .
C9 C8 C13 120.0 . .
C9 C8 C7 119.3(17) . .
C13 C8 C7 120.7(17) . .
C8 C9 C10 120.0 . .
C8 C9 H9 120.0 . .
C10 C9 H9 120.0 . .
C9 C10 C11 120.0 . .
C9 C10 H10 120.0 . .
C11 C10 H10 120.0 . .
C12 C11 C10 120.0 . .
C12 C11 H11 120.0 . .
C10 C11 H11 120.0 . .
C11 C12 C13 120.0 . .
C11 C12 H12 120.0 . .
C13 C12 H12 120.0 . .
C12 C13 C8 120.0 . .
C12 C13 H13 120.0 . .
C8 C13 H13 120.0 . .
C15 C14 S2 113.9(8) . .
C15 C14 H14 123.1 . .
S2 C14 H14 123.1 . .
C14 C15 C16 108.3(7) . .
C14 C15 H15 125.9 . .
C16 C15 H15 125.9 . .
C17 C16 C15 115.3(7) . .
C17 C16 H16 122.4 . .
C15 C16 H16 122.4 . .
C18 C17 C16 133.5(16) . .
C18 C17 S2 118.7(13) . .
C16 C17 S2 107.8(7) . .
C22 C21 C26 120.0 . .
C22 C21 C20 118(2) . .
C26 C21 C20 121(2) . .
C21 C22 C23 120.0 . .
C21 C22 H22 120.0 . .
C23 C22 H22 120.0 . .
C22 C23 C24 120.0 . .
C22 C23 H23 120.0 . .
C24 C23 H23 120.0 . .
C25 C24 C23 120.0 . .
C25 C24 H24 120.0 . .
C23 C24 H24 120.0 . .
C24 C25 C26 120.0 . .
C24 C25 H25 120.0 . .
C26 C25 H25 120.0 . .
C25 C26 C21 120.0 . .
C25 C26 H26 120.0 . .
C21 C26 H26 120.0 . .
C28 C27 S3 112.3(7) . .
C28 C27 H27 123.9 . .
S3 C27 H27 123.9 . .
C27 C28 C29 109.4(6) . .
C27 C28 H28 125.3 . .
C29 C28 H28 125.3 . .
C30 C29 C28 116.6(6) . .
C30 C29 H29 121.7 . .
C28 C29 H29 121.7 . .
C31 C30 C29 122.8(12) . .
C31 C30 S3 129.7(12) . .
C29 C30 S3 107.4(6) . .
C35 C34 C39 120.0 . .
C35 C34 C33 111.1(18) . .
C39 C34 C33 128.9(18) . .
C34 C35 C36 120.0 . .
C34 C35 H35 120.0 . .
C36 C35 H35 120.0 . .
C37 C36 C35 120.0 . .
C37 C36 H36 120.0 . .
C35 C36 H36 120.0 . .
C38 C37 C36 120.0 . .
C38 C37 H37 120.0 . .
C36 C37 H37 120.0 . .
C37 C38 C39 120.0 . .
C37 C38 H38 120.0 . .
C39 C38 H38 120.0 . .
C38 C39 C34 120.0 . .
C38 C39 H39 120.0 . .
C34 C39 H39 120.0 . .
C4' S1' C1' 94.0(5) . .
C14' S2' C17' 94.1(5) . .
C30' S3' C27' 94.0(5) . .
C2' C1' S1' 112.7(7) . .
C2' C1' H1' 123.7 . .
S1' C1' H1' 123.7 . .
C1' C2' C3' 109.5(6) . .
C1' C2' H2' 125.3 . .
C3' C2' H2' 125.3 . .
C4' C3' C2' 115.8(7) . .
C4' C3' H3' 122.1 . .
C2' C3' H3' 122.1 . .
C3' C4' C7 133.3(13) . .
C3' C4' S1' 108.0(6) . .
C7 C4' S1' 118.7(11) . .
C9' C8' C13' 120.0 . .
C9' C8' C5 124.4(13) . .
C13' C8' C5 115.6(13) . .
C8' C9' C10' 120.0 . .
C8' C9' H9' 120.0 . .
C10' C9' H9' 120.0 . .
C9' C10' C11' 120.0 . .
C9' C10' H10' 120.0 . .
C11' C10' H10' 120.0 . .
C10' C11' C12' 120.0 . .
C10' C11' H11' 120.0 . .
C12' C11' H11' 120.0 . .
C13' C12' C11' 120.0 . .
C13' C12' H12' 120.0 . .
C11' C12' H12' 120.0 . .
C12' C13' C8' 120.0 . .
C12' C13' H13' 120.0 . .
C8' C13' H13' 120.0 . .
C15' C14' S2' 113.7(8) . .
C15' C14' H14' 123.2 . .
S2' C14' H14' 123.2 . .
C14' C15' C16' 107.5(7) . .
C14' C15' H15' 126.3 . .
C16' C15' H15' 126.3 . .
C17' C16' C15' 116.5(7) . .
C17' C16' H16' 121.8 . .
C15' C16' H16' 121.8 . .
C16' C17' C18 125.2(16) . .
C16' C17' S2' 108.3(8) . .
C18 C17' S2' 126.5(14) . .
C22' C21' C26' 120.0 . .
C22' C21' C20 116(3) . .
C26' C21' C20 124(3) . .
C21' C22' C23' 120.0 . .
C21' C22' H22' 120.0 . .
C23' C22' H22' 120.0 . .
C24' C23' C22' 120.0 . .
C24' C23' H23' 120.0 . .
C22' C23' H23' 120.0 . .
C25' C24' C23' 120.0 . .
C25' C24' H24' 120.0 . .
C23' C24' H24' 120.0 . .
C24' C25' C26' 120.0 . .
C24' C25' H25' 120.0 . .
C26' C25' H25' 120.0 . .
C25' C26' C21' 120.0 . .
C25' C26' H26' 120.0 . .
C21' C26' H26' 120.0 . .
C28' C27' S3' 112.6(7) . .
C28' C27' H27' 123.7 . .
S3' C27' H27' 123.7 . .
C27' C28' C29' 109.8(6) . .
C27' C28' H28' 125.1 . .
C29' C28' H28' 125.1 . .
C30' C29' C28' 115.7(6) . .
C30' C29' H29' 122.1 . .
C28' C29' H29' 122.1 . .
C29' C30' C31 129.2(11) . .
C29' C30' S3' 107.8(6) . .
C31 C30' S3' 123.1(9) . .
C35' C34' C39' 120.0 . .
C35' C34' C33 125.6(18) . .
C39' C34' C33 114.0(17) . .
C34' C35' C36' 120.0 . .
C34' C35' H35' 120.0 . .
C36' C35' H35' 120.0 . .
C37' C36' C35' 120.0 . .
C37' C36' H36' 120.0 . .
C35' C36' H36' 120.0 . .
C38' C37' C36' 120.0 . .
C38' C37' H37' 120.0 . .
C36' C37' H37' 120.0 . .
C37' C38' C39' 120.0 . .
C37' C38' H38' 120.0 . .
C39' C38' H38' 120.0 . .
C38' C39' C34' 120.0 . .
C38' C39' H39' 120.0 . .
C34' C39' H39' 120.0 . .

loop_
_geom_bond_atom_site_label_1
_geom_bond_atom_site_label_2
_geom_bond_distance
_geom_bond_site_symmetry_2
Au1 N1 2.010(10) .
Au1 N6 2.012(10) .
Au1 Au1 3.1713(9) 2_656
Au1 Au3 3.3670(6) .
Au2 N2 2.004(10) .
Au2 N3 2.007(11) .
Au2 Au3 3.3143(7) .
Au3 N5 1.997(10) .
Au3 N4 2.015(11) .
N1 C5 1.357(14) .
N1 N2 1.361(14) .
N2 C7 1.345(16) .
N3 N4 1.340(16) .
N3 C20 1.366(16) .
N4 C18 1.365(15) .
N5 C33 1.350(16) .
N5 N6 1.370(13) .
N6 C31 1.313(16) .
C5 C6 1.379(17) .
C5 C4 1.463(14) .
C5 C8' 1.488(14) .
C6 C7 1.380(17) .
C6 H6 0.9500 .
C7 C4' 1.435(16) .
C7 C8 1.458(16) .
C18 C19 1.38(2) .
C18 C17' 1.393(19) .
C18 C17 1.409(19) .
C19 C20 1.36(2) .
C19 H19 0.9500 .
C20 C21' 1.476(18) .
C20 C21 1.484(18) .
C31 C30 1.351(18) .
C31 C32 1.408(16) .
C31 C30' 1.419(18) .
C32 C33 1.391(17) .
C32 H32 0.9500 .
C33 C34' 1.511(14) .
C33 C34 1.513(14) .
S1 C1 1.725(10) .
S1 C4 1.734(10) .
S2 C14 1.718(10) .
S2 C17 1.749(10) .
S3 C30 1.736(9) .
S3 C27 1.746(9) .
C1 C2 1.369(9) .
C1 H1 0.9500 .
C2 C3 1.472(9) .
C2 H2 0.9500 .
C3 C4 1.423(9) .
C3 H3 0.9500 .
C8 C9 1.3900 .
C8 C13 1.3900 .
C9 C10 1.3900 .
C9 H9 0.9500 .
C10 C11 1.3900 .
C10 H10 0.9500 .
C11 C12 1.3900 .
C11 H11 0.9500 .
C12 C13 1.3900 .
C12 H12 0.9500 .
C13 H13 0.9500 .
C14 C15 1.387(7) .
C14 H14 0.9500 .
C15 C16 1.514(16) .
C15 H15 0.9500 .
C16 C17 1.410(10) .
C16 H16 0.9500 .
C21 C22 1.3900 .
C21 C26 1.3900 .
C22 C23 1.3900 .
C22 H22 0.9500 .
C23 C24 1.3900 .
C23 H23 0.9500 .
C24 C25 1.3900 .
C24 H24 0.9500 .
C25 C26 1.3900 .
C25 H25 0.9500 .
C26 H26 0.9500 .
C27 C28 1.377(9) .
C27 H27 0.9500 .
C28 C29 1.468(9) .
C28 H28 0.9500 .
C29 C30 1.402(8) .
C29 H29 0.9500 .
C34 C35 1.3900 .
C34 C39 1.3900 .
C35 C36 1.3900 .
C35 H35 0.9500 .
C36 C37 1.3900 .
C36 H36 0.9500 .
C37 C38 1.3900 .
C37 H37 0.9500 .
C38 C39 1.3900 .
C38 H38 0.9500 .
C39 H39 0.9500 .
S1' C4' 1.734(10) .
S1' C1' 1.735(10) .
S2' C14' 1.734(10) .
S2' C17' 1.749(10) .
S3' C30' 1.739(10) .
S3' C27' 1.744(10) .
C1' C2' 1.383(9) .
C1' H1' 0.9500 .
C2' C3' 1.465(9) .
C2' H2' 0.9500 .
C3' C4' 1.409(9) .
C3' H3' 0.9500 .
C8' C9' 1.3900 .
C8' C13' 1.3900 .
C9' C10' 1.3900 .
C9' H9' 0.9500 .
C10' C11' 1.3900 .
C10' H10' 0.9500 .
C11' C12' 1.3900 .
C11' H11' 0.9500 .
C12' C13' 1.3900 .
C12' H12' 0.9500 .
C13' H13' 0.9500 .
C14' C15' 1.387(7) .
C14' H14' 0.9500 .
C15' C16' 1.517(16) .
C15' H15' 0.9500 .
C16' C17' 1.376(10) .
C16' H16' 0.9500 .
C21' C22' 1.3900 .
C21' C26' 1.3900 .
C22' C23' 1.3900 .
C22' H22' 0.9500 .
C23' C24' 1.3900 .
C23' H23' 0.9500 .
C24' C25' 1.3900 .
C24' H24' 0.9500 .
C25' C26' 1.3900 .
C25' H25' 0.9500 .
C26' H26' 0.9500 .
C27' C28' 1.374(9) .
C27' H27' 0.9500 .
C28' C29' 1.466(9) .
C28' H28' 0.9500 .
C29' C30' 1.412(9) .
C29' H29' 0.9500 .
C34' C35' 1.3900 .
C34' C39' 1.3900 .
C35' C36' 1.3900 .
C35' H35' 0.9500 .
C36' C37' 1.3900 .
C36' H36' 0.9500 .
C37' C38' 1.3900 .
C37' H37' 0.9500 .
C38' C39' 1.3900 .
C38' H38' 0.9500 .
C39' H39' 0.9500 .

loop_
_geom_torsion_atom_site_label_1
_geom_torsion_atom_site_label_2
_geom_torsion_atom_site_label_3
_geom_torsion_atom_site_label_4
_geom_torsion
_geom_torsion_site_symmetry_1
N2 Au2 Au3 N5 -7.1(5) .
N3 Au2 Au3 N5 176.6(5) .
N2 Au2 Au3 N4 170.5(5) .
N3 Au2 Au3 N4 -5.8(5) .
N2 Au2 Au3 Au1 -9.8(3) .
N3 Au2 Au3 Au1 174.0(4) .
N1 Au1 Au3 N5 -173.0(5) .
N6 Au1 Au3 N5 -2.4(5) .
Au1 Au1 Au3 N5 93.4(3) 2_656
N1 Au1 Au3 N4 4.7(5) .
N6 Au1 Au3 N4 175.2(5) .
Au1 Au1 Au3 N4 -89.0(4) 2_656
N1 Au1 Au3 Au2 4.4(3) .
N6 Au1 Au3 Au2 174.9(3) .
Au1 Au1 Au3 Au2 -89.276(12) 2_656
N6 Au1 N1 C5 86(3) .
Au1 Au1 N1 C5 -108.3(10) 2_656
Au3 Au1 N1 C5 163.6(9) .
N6 Au1 N1 N2 -74(3) .
Au1 Au1 N1 N2 91.8(8) 2_656
Au3 Au1 N1 N2 3.7(9) .
C5 N1 N2 C7 -0.3(13) .
Au1 N1 N2 C7 163.9(8) .
C5 N1 N2 Au2 -177.8(8) .
Au1 N1 N2 Au2 -13.7(12) .
N3 Au2 N2 C7 -71(8) .
Au3 Au2 N2 C7 -158.8(10) .
N3 Au2 N2 N1 106(8) .
Au3 Au2 N2 N1 18.1(10) .
N2 Au2 N3 N4 -82(8) .
Au3 Au2 N3 N4 8.5(7) .
N2 Au2 N3 C20 83(8) .
Au3 Au2 N3 C20 172.8(15) .
C20 N3 N4 C18 0.5(14) .
Au2 N3 N4 C18 168.6(8) .
C20 N3 N4 Au3 177.6(9) .
Au2 N3 N4 Au3 -14.2(12) .
N5 Au3 N4 N3 119(11) .
Au2 Au3 N4 N3 8.7(8) .
Au1 Au3 N4 N3 8.4(11) .
N5 Au3 N4 C18 -65(12) .
Au2 Au3 N4 C18 -174.7(12) .
Au1 Au3 N4 C18 -175.0(9) .
N4 Au3 N5 C33 51(12) .
Au2 Au3 N5 C33 160.1(9) .
Au1 Au3 N5 C33 162.8(12) .
N4 Au3 N5 N6 -108(11) .
Au2 Au3 N5 N6 0.9(10) .
Au1 Au3 N5 N6 3.6(7) .
C33 N5 N6 C31 -0.4(13) .
Au3 N5 N6 C31 162.7(8) .
C33 N5 N6 Au1 -169.1(8) .
Au3 N5 N6 Au1 -6.0(12) .
N1 Au1 N6 C31 -80(3) .
Au1 Au1 N6 C31 114.3(11) 2_656
Au3 Au1 N6 C31 -162.2(12) .
N1 Au1 N6 N5 85(3) .
Au1 Au1 N6 N5 -80.0(8) 2_656
Au3 Au1 N6 N5 3.5(7) .
N2 N1 C5 C6 -0.8(13) .
Au1 N1 C5 C6 -162.5(9) .
N2 N1 C5 C4 -178.8(9) .
Au1 N1 C5 C4 19.6(16) .
N2 N1 C5 C8' -177.3(17) .
Au1 N1 C5 C8' 21(2) .
N1 C5 C6 C7 1.6(14) .
C4 C5 C6 C7 179.6(9) .
C8' C5 C6 C7 178.5(16) .
N1 N2 C7 C6 1.3(14) .
Au2 N2 C7 C6 178.4(9) .
N1 N2 C7 C4' -174.3(10) .
Au2 N2 C7 C4' 2.9(18) .
N1 N2 C7 C8 178(2) .
Au2 N2 C7 C8 -5(3) .
C5 C6 C7 N2 -1.7(15) .
C5 C6 C7 C4' 174.0(10) .
C5 C6 C7 C8 -178.9(18) .
N3 N4 C18 C19 0.2(14) .
Au3 N4 C18 C19 -176.7(9) .
N3 N4 C18 C17' -179.8(12) .
Au3 N4 C18 C17' 3.4(19) .
N3 N4 C18 C17 176.6(12) .
Au3 N4 C18 C17 -0.3(19) .
N4 C18 C19 C20 -0.7(15) .
C17' C18 C19 C20 179.2(13) .
C17 C18 C19 C20 -177.3(12) .
C18 C19 C20 N3 1.0(16) .
C18 C19 C20 C21' -177(2) .
C18 C19 C20 C21 -178(2) .
N4 N3 C20 C19 -0.9(15) .
Au2 N3 C20 C19 -166.4(10) .
N4 N3 C20 C21' 178(2) .
Au2 N3 C20 C21' 12(3) .
N4 N3 C20 C21 178(2) .
Au2 N3 C20 C21 13(3) .
N5 N6 C31 C30 -178.5(12) .
Au1 N6 C31 C30 -12(2) .
N5 N6 C31 C32 0.6(14) .
Au1 N6 C31 C32 167.4(9) .
N5 N6 C31 C30' 177.8(12) .
Au1 N6 C31 C30' -15(2) .
N6 C31 C32 C33 -0.5(14) .
C30 C31 C32 C33 178.6(12) .
C30' C31 C32 C33 -177.9(11) .
N6 N5 C33 C32 0.1(14) .
Au3 N5 C33 C32 -161.1(9) .
N6 N5 C33 C34' -176.4(17) .
Au3 N5 C33 C34' 22(2) .
N6 N5 C33 C34 -173.3(18) .
Au3 N5 C33 C34 25(2) .
C31 C32 C33 N5 0.2(14) .
C31 C32 C33 C34' 176.3(19) .
C31 C32 C33 C34 173.0(19) .
C4 S1 C1 C2 0.04(16) .
S1 C1 C2 C3 0.0(2) .
C1 C2 C3 C4 -0.1(4) .
C2 C3 C4 C5 179.9(4) .
C2 C3 C4 S1 0.1(5) .
N1 C5 C4 C3 152.7(12) .
C6 C5 C4 C3 -24.9(13) .
C8' C5 C4 C3 -8(23) .
N1 C5 C4 S1 -27.5(12) .
C6 C5 C4 S1 154.9(12) .
C8' C5 C4 S1 172(23) .
C1 S1 C4 C3 -0.1(3) .
C1 S1 C4 C5 -179.9(4) .
N2 C7 C8 C9 141.3(16) .
C6 C7 C8 C9 -42(3) .
C4' C7 C8 C9 49(13) .
N2 C7 C8 C13 -37(3) .
C6 C7 C8 C13 139.4(16) .
C4' C7 C8 C13 -129(15) .
C13 C8 C9 C10 0.0 .
C7 C8 C9 C10 -179(2) .
C8 C9 C10 C11 0.0 .
C9 C10 C11 C12 0.0 .
C10 C11 C12 C13 0.0 .
C11 C12 C13 C8 0.0 .
C9 C8 C13 C12 0.0 .
C7 C8 C13 C12 178(3) .
C17 S2 C14 C15 -0.04(16) .
S2 C14 C15 C16 0.00(19) .
C14 C15 C16 C17 0.1(4) .
N4 C18 C17 C16 -141.0(14) .
C19 C18 C17 C16 34.8(15) .
C17' C18 C17 C16 133(19) .
N4 C18 C17 S2 39.3(14) .
C19 C18 C17 S2 -144.9(13) .
C17' C18 C17 S2 -47(19) .
C15 C16 C17 C18 -179.9(5) .
C15 C16 C17 S2 -0.1(5) .
C14 S2 C17 C18 179.9(4) .
C14 S2 C17 C16 0.1(3) .
C19 C20 C21 C22 36(3) .
N3 C20 C21 C22 -143.2(15) .
C21' C20 C21 C22 20(74) .
C19 C20 C21 C26 -134(2) .
N3 C20 C21 C26 47(2) .
C21' C20 C21 C26 -150(75) .
C26 C21 C22 C23 0.0 .
C20 C21 C22 C23 -170(2) .
C21 C22 C23 C24 0.0 .
C22 C23 C24 C25 0.0 .
C23 C24 C25 C26 0.0 .
C24 C25 C26 C21 0.0 .
C22 C21 C26 C25 0.0 .
C20 C21 C26 C25 169(2) .
C30 S3 C27 C28 -0.02(15) .
S3 C27 C28 C29 0.20(19) .
C27 C28 C29 C30 -0.4(4) .
N6 C31 C30 C29 -68.8(15) .
C32 C31 C30 C29 112.3(14) .
C30' C31 C30 C29 58(12) .
N6 C31 C30 S3 111.3(14) .
C32 C31 C30 S3 -67.7(14) .
C30' C31 C30 S3 -122(12) .
C28 C29 C30 C31 -179.6(4) .
C28 C29 C30 S3 0.3(5) .
C27 S3 C30 C31 179.8(5) .
C27 S3 C30 C29 -0.2(3) .
N5 C33 C34 C35 -148.1(13) .
C32 C33 C34 C35 40(3) .
C34' C33 C34 C35 -47(57) .
N5 C33 C34 C39 34(3) .
C32 C33 C34 C39 -137.9(19) .
C34' C33 C34 C39 135(59) .
C39 C34 C35 C36 0.0 .
C33 C34 C35 C36 -178(3) .
C34 C35 C36 C37 0.0 .
C35 C36 C37 C38 0.0 .
C36 C37 C38 C39 0.0 .
C37 C38 C39 C34 0.0 .
C35 C34 C39 C38 0.0 .
C33 C34 C39 C38 178(3) .
C4' S1' C1' C2' 0.02(16) .
S1' C1' C2' C3' 0.0(2) .
C1' C2' C3' C4' 0.1(4) .
C2' C3' C4' C7 179.9(4) .
C2' C3' C4' S1' 0.0(5) .
N2 C7 C4' C3' 148.0(14) .
C6 C7 C4' C3' -27.0(14) .
C8 C7 C4' C3' -120(14) .
N2 C7 C4' S1' -32.1(15) .
C6 C7 C4' S1' 153.0(13) .
C8 C7 C4' S1' 60(14) .
C1' S1' C4' C3' 0.0(3) .
C1' S1' C4' C7 -179.9(4) .
N1 C5 C8' C9' 150.4(14) .
C6 C5 C8' C9' -26(2) .
C4 C5 C8' C9' 171(24) .
N1 C5 C8' C13' -32(2) .
C6 C5 C8' C13' 152.1(12) .
C4 C5 C8' C13' -12(22) .
C13' C8' C9' C10' 0.0 .
C5 C8' C9' C10' 178(2) .
C8' C9' C10' C11' 0.0 .
C9' C10' C11' C12' 0.0 .
C10' C11' C12' C13' 0.0 .
C11' C12' C13' C8' 0.0 .
C9' C8' C13' C12' 0.0 .
C5 C8' C13' C12' -178(2) .
C17' S2' C14' C15' 0.07(15) .
S2' C14' C15' C16' 0.20(19) .
C14' C15' C16' C17' -0.5(4) .
C15' C16' C17' C18 -179.9(4) .
C15' C16' C17' S2' 0.5(5) .
N4 C18 C17' C16' 47.1(14) .
C19 C18 C17' C16' -132.8(14) .
C17 C18 C17' C16' 143(19) .
N4 C18 C17' S2' -133.4(13) .
C19 C18 C17' S2' 46.7(15) .
C17 C18 C17' S2' -38(19) .
C14' S2' C17' C16' -0.3(3) .
C14' S2' C17' C18 -179.9(4) .
C19 C20 C21' C22' 50(3) .
N3 C20 C21' C22' -128.4(17) .
C21 C20 C21' C22' -146(76) .
C19 C20 C21' C26' -127(2) .
N3 C20 C21' C26' 54(2) .
C21 C20 C21' C26' 37(75) .
C26' C21' C22' C23' 0.0 .
C20 C21' C22' C23' -177(2) .
C21' C22' C23' C24' 0.0 .
C22' C23' C24' C25' 0.0 .
C23' C24' C25' C26' 0.0 .
C24' C25' C26' C21' 0.0 .
C22' C21' C26' C25' 0.0 .
C20 C21' C26' C25' 177(2) .
C30' S3' C27' C28' 0.09(16) .
S3' C27' C28' C29' -0.1(2) .
C27' C28' C29' C30' 0.0(4) .
C28' C29' C30' C31 179.6(4) .
C28' C29' C30' S3' 0.0(5) .
N6 C31 C30' C29' 109.8(15) .
C30 C31 C30' C29' 54(12) .
C32 C31 C30' C29' -73.3(14) .
N6 C31 C30' S3' -70.7(15) .
C30 C31 C30' S3' -126(12) .
C32 C31 C30' S3' 106.2(13) .
C27' S3' C30' C29' -0.1(3) .
C27' S3' C30' C31 -179.7(4) .
N5 C33 C34' C35' -148.8(16) .
C32 C33 C34' C35' 36(3) .
C34 C33 C34' C35' 130(59) .
N5 C33 C34' C39' 39(2) .
C32 C33 C34' C39' -136.9(16) .
C34 C33 C34' C39' -42(57) .
C39' C34' C35' C36' 0.0 .
C33 C34' C35' C36' -172(3) .
C34' C35' C36' C37' 0.0 .
C35' C36' C37' C38' 0.0 .
C36' C37' C38' C39' 0.0 .
C37' C38' C39' C34' 0.0 .
C35' C34' C39' C38' 0.0 .
C33 C34' C39' C38' 173(3) .
